data_2211443
loop_
_publ_author_name
'Wang, Jian-Hui'
'Zhang, Li-Gai'
'Shao, Ming-Bo'
'Wu, Bin'
'Lin, Shi-Xian'

_publ_section_title
;
 1,2-Bis(4-ferrocenylphenyl)ethene
;
_journal_coeditor_code HG2127
_journal_issue 12
_journal_name_full 'Acta Crystallographica Section E'
_journal_page_first m3390
_journal_page_last m3391
_journal_paper_doi 10.1107/S1600536806048197
_journal_volume 62
_journal_year 2006
_chemical_formula_iupac '[(C5 H5 )2 Fe2 (C24 H18)]'
_chemical_formula_moiety 'C34 H28 Fe2'
_chemical_formula_sum 'C34 H28 Fe2'
_chemical_formula_weight 548.26
_chemical_name_systematic
;
1,2-bis(4-ferrocenylphenyl)ethene
;
_space_group_IT_number 14
_symmetry_cell_setting monoclinic
_symmetry_space_group_name_Hall '-P 2ybc'
_symmetry_space_group_name_H-M 'P 1 21/c 1'
_atom_sites_solution_hydrogens geom
_atom_sites_solution_primary direct
_atom_sites_solution_secondary difmap
_cell_angle_alpha 90.00
_cell_angle_beta 104.880(9)
_cell_angle_gamma 90.00
_cell_formula_units_Z 2
_cell_length_a 12.452(2)
_cell_length_b 8.1688(14)
_cell_length_c 12.5419(18)
_cell_measurement_reflns_used 3251
_cell_measurement_temperature 113(2)
_cell_measurement_theta_max 27.9
_cell_measurement_theta_min 1.7
_cell_volume 1233.0(3)
_computing_cell_refinement CrystalStructure
_computing_data_collection 'CrystalStructure  (Rigaku/MSC, 2004)'
_computing_data_reduction CrystalStructure
_computing_molecular_graphics 'please provide'
_computing_publication_material CrystalStructure
_computing_structure_refinement 'SHELXL-97 (Sheldrick, 1997)'
_computing_structure_solution 'SHELXS-97 (Sheldrick, 1997)'
_diffrn_ambient_temperature 113(2)
_diffrn_detector_area_resol_mean 7.31
_diffrn_measured_fraction_theta_full 1.000
_diffrn_measured_fraction_theta_max 1.000
_diffrn_measurement_device_type 'Rigaku Saturn'
_diffrn_measurement_method \w
_diffrn_radiation_monochromator confocal
_diffrn_radiation_source 'rotating anode'
_diffrn_radiation_type MoK\a
_diffrn_radiation_wavelength 0.71070
_diffrn_reflns_av_R_equivalents 0.0660
_diffrn_reflns_av_sigmaI/netI 0.0517
_diffrn_reflns_limit_h_max 15
_diffrn_reflns_limit_h_min -15
_diffrn_reflns_limit_k_max 10
_diffrn_reflns_limit_k_min -9
_diffrn_reflns_limit_l_max 15
_diffrn_reflns_limit_l_min -15
_diffrn_reflns_number 12668
_diffrn_reflns_theta_full 26.00
_diffrn_reflns_theta_max 26.00
_diffrn_reflns_theta_min 1.69
_diffrn_standards_decay_% 0
_diffrn_standards_number 0
_exptl_absorpt_coefficient_mu 1.198
_exptl_absorpt_correction_T_max 0.9764
_exptl_absorpt_correction_T_min 0.7955
_exptl_absorpt_correction_type multi-scan
_exptl_absorpt_process_details '(Jacobson, 1998)'
_exptl_crystal_colour orange
_exptl_crystal_density_diffrn 1.477
_exptl_crystal_density_method 'not measured'
_exptl_crystal_description platelet
_exptl_crystal_F_000 568
_exptl_crystal_size_max 0.20
_exptl_crystal_size_mid 0.16
_exptl_crystal_size_min 0.02
_refine_diff_density_max 0.919
_refine_diff_density_min -0.903
_refine_ls_extinction_coef 0.0101(19)
_refine_ls_extinction_expression Fc^*^=kFc[1+0.001xFc^2^\l^3^/sin(2\q)]^-1/4^
_refine_ls_extinction_method none
_refine_ls_goodness_of_fit_ref 1.132
_refine_ls_hydrogen_treatment constr
_refine_ls_matrix_type full
_refine_ls_number_parameters 165
_refine_ls_number_reflns 2424
_refine_ls_number_restraints 0
_refine_ls_restrained_S_all 1.132
_refine_ls_R_factor_all 0.0712
_refine_ls_R_factor_gt 0.0612
_refine_ls_shift/su_max 0.000
_refine_ls_shift/su_mean 0.000
_refine_ls_structure_factor_coef Fsqd
_refine_ls_weighting_details 'calc w=1/[\s^2^(Fo^2^)+(0.0721P)^2^+1.1009P] where P=(Fo^2^+2Fc^2^)/3'
_refine_ls_weighting_scheme calc
_refine_ls_wR_factor_gt 0.1448
_refine_ls_wR_factor_ref 0.1521
_reflns_number_gt 2113
_reflns_number_total 2424
_reflns_threshold_expression I>2\s(I)
_cod_data_source_file hg2127.cif
_cod_data_source_block I
_cod_original_sg_symbol_H-M 'P  21/c '
_cod_database_code 2211443
_cod_database_fobs_code 2211443

loop_
_symmetry_equiv_pos_as_xyz
'x, y, z'
'-x, y+1/2, -z+1/2'
' -x,-y,-z'
'x, -y-1/2, z-1/2'

loop_
_atom_site_type_symbol
_atom_site_label
_atom_site_fract_x
_atom_site_fract_y
_atom_site_fract_z
_atom_site_U_iso_or_equiv
_atom_site_adp_type
_atom_site_calc_flag
_atom_site_refinement_flags
_atom_site_occupancy
Fe Fe1 0.32776(4) 0.17867(7) 0.08230(4) 0.0256(2) Uani d . 1
C C1 0.4662(3) 0.3233(5) 0.0886(3) 0.0335(10) Uani d . 1
H H1 0.5141 0.3170 0.0408 0.040 Uiso calc R 1
C C2 0.4778(3) 0.2333(5) 0.1894(3) 0.0321(9) Uani d . 1
H H2 0.5346 0.1562 0.2196 0.038 Uiso calc R 1
C C3 0.3895(3) 0.2797(5) 0.2359(3) 0.0307(9) Uani d . 1
H H3 0.3780 0.2393 0.3031 0.037 Uiso calc R 1
C C4 0.3208(3) 0.3976(5) 0.1651(3) 0.0322(9) Uani d . 1
H H4 0.2560 0.4481 0.1768 0.039 Uiso calc R 1
C C5 0.3678(4) 0.4256(5) 0.0729(4) 0.0386(10) Uani d . 1
H H5 0.3397 0.4978 0.0129 0.046 Uiso calc R 1
C C6 0.2390(3) 0.0939(5) -0.0698(3) 0.0315(9) Uani d . 1
H H6 0.2280 0.1493 -0.1384 0.038 Uiso calc R 1
C C7 0.3288(3) -0.0141(5) -0.0232(3) 0.0294(9) Uani d . 1
H H7 0.3880 -0.0427 -0.0546 0.035 Uiso calc R 1
C C8 0.3134(3) -0.0722(5) 0.0806(3) 0.0280(9) Uani d . 1
H H8 0.3608 -0.1464 0.1292 0.034 Uiso calc R 1
C C9 0.2140(3) 0.0013(4) 0.0983(3) 0.0260(8) Uani d . 1
C C10 0.1681(3) 0.1050(5) 0.0037(3) 0.0300(9) Uani d . 1
H H10 0.1025 0.1691 -0.0076 0.036 Uiso calc R 1
C C11 0.1672(3) -0.0155(4) 0.1960(3) 0.0238(8) Uani d . 1
C C12 0.0816(3) 0.0891(5) 0.2094(3) 0.0312(9) Uani d . 1
H H12 0.0523 0.1681 0.1540 0.037 Uiso calc R 1
C C13 0.0388(3) 0.0805(5) 0.3013(3) 0.0318(9) Uani d . 1
H H13 -0.0188 0.1533 0.3075 0.038 Uiso calc R 1
C C14 0.0799(3) -0.0353(5) 0.3855(3) 0.0244(8) Uani d . 1
C C15 0.1620(3) -0.1440(5) 0.3706(3) 0.0271(8) Uani d . 1
H H15 0.1886 -0.2265 0.4243 0.033 Uiso calc R 1
C C16 0.2060(3) -0.1340(5) 0.2783(3) 0.0276(8) Uani d . 1
H H16 0.2626 -0.2081 0.2713 0.033 Uiso calc R 1
C C17 0.0384(3) -0.0462(5) 0.4865(3) 0.0266(8) Uani d . 1
H H17 0.0708 -0.1291 0.5378 0.032 Uiso calc R 1

loop_
_atom_site_aniso_label
_atom_site_aniso_U_11
_atom_site_aniso_U_22
_atom_site_aniso_U_33
_atom_site_aniso_U_12
_atom_site_aniso_U_13
_atom_site_aniso_U_23
Fe1 0.0289(4) 0.0273(4) 0.0215(4) -0.0007(2) 0.0080(2) 0.0006(2)
C1 0.033(2) 0.034(2) 0.037(2) -0.0074(17) 0.0147(18) -0.0011(18)
C2 0.032(2) 0.032(2) 0.032(2) -0.0018(18) 0.0082(17) -0.0053(18)
C3 0.034(2) 0.036(2) 0.023(2) -0.0061(18) 0.0069(16) -0.0078(17)
C4 0.035(2) 0.028(2) 0.035(2) -0.0003(17) 0.0115(18) -0.0097(18)
C5 0.048(3) 0.028(2) 0.037(2) -0.012(2) 0.006(2) 0.0062(19)
C6 0.036(2) 0.038(2) 0.0206(19) -0.0057(19) 0.0083(16) -0.0022(17)
C7 0.032(2) 0.034(2) 0.025(2) -0.0050(17) 0.0127(16) -0.0086(17)
C8 0.031(2) 0.027(2) 0.027(2) 0.0002(16) 0.0094(16) -0.0017(16)
C9 0.0298(19) 0.0236(19) 0.0251(19) -0.0025(16) 0.0082(15) -0.0023(16)
C10 0.036(2) 0.032(2) 0.0221(19) -0.0021(17) 0.0064(16) 0.0019(17)
C11 0.0246(18) 0.0257(19) 0.0210(18) -0.0050(15) 0.0059(14) -0.0018(15)
C12 0.037(2) 0.032(2) 0.028(2) 0.0077(18) 0.0130(17) 0.0075(17)
C13 0.033(2) 0.036(2) 0.027(2) 0.0098(18) 0.0097(17) 0.0034(18)
C14 0.0277(19) 0.0249(19) 0.0216(18) -0.0055(15) 0.0082(15) -0.0002(15)
C15 0.032(2) 0.028(2) 0.0222(19) -0.0003(16) 0.0077(15) 0.0046(16)
C16 0.028(2) 0.028(2) 0.028(2) 0.0047(16) 0.0097(16) 0.0007(17)
C17 0.034(2) 0.028(2) 0.0187(18) -0.0035(16) 0.0079(15) -0.0002(15)

loop_
_atom_type_symbol
_atom_type_description
_atom_type_scat_dispersion_real
_atom_type_scat_dispersion_imag
_atom_type_scat_source
C C 0.0033 0.0016
;
International Tables Vol. C, Tables 4.2.6.8 and 6.1.1.4
;
H H 0.0000 0.0000
;
International Tables Vol. C, Tables 4.2.6.8 and 6.1.1.4
;
Fe Fe 0.3463 0.8444
;
International Tables Vol. C, Tables 4.2.6.8 and 6.1.1.4
;

loop_
_geom_angle_atom_site_label_1
_geom_angle_atom_site_label_2
_geom_angle_atom_site_label_3
_geom_angle_site_symmetry_1
_geom_angle_site_symmetry_3
_geom_angle
_geom_angle_publ_flag
C1 Fe1 C2 . . 40.78(15) no
C1 Fe1 C3 . . 68.19(15) no
C1 Fe1 C4 . . 68.42(15) no
C1 Fe1 C5 . . 40.89(18) no
C1 Fe1 C6 . . 117.96(15) no
C1 Fe1 C7 . . 108.53(15) no
C1 Fe1 C8 . . 129.57(16) no
C1 Fe1 C9 . . 167.61(15) no
C1 Fe1 C10 . . 150.61(15) no
C2 Fe1 C3 . . 40.53(15) no
C2 Fe1 C4 . . 68.52(15) no
C2 Fe1 C5 . . 68.67(18) no
C2 Fe1 C6 . . 149.35(15) no
C2 Fe1 C7 . . 115.62(16) no
C2 Fe1 C8 . . 106.61(16) no
C2 Fe1 C9 . . 128.27(15) no
C2 Fe1 C10 . . 167.92(15) no
C3 Fe1 C4 . . 40.58(15) no
C3 Fe1 C5 . . 68.15(17) no
C3 Fe1 C6 . . 169.79(16) no
C3 Fe1 C7 . . 147.89(16) no
C3 Fe1 C8 . . 114.87(15) no
C3 Fe1 C9 . . 106.89(15) no
C3 Fe1 C10 . . 130.24(15) no
C4 Fe1 C5 . . 40.47(17) no
C4 Fe1 C6 . . 131.97(15) no
C4 Fe1 C7 . . 170.36(15) no
C4 Fe1 C8 . . 147.87(15) no
C4 Fe1 C9 . . 115.82(15) no
C4 Fe1 C10 . . 109.25(15) no
C5 Fe1 C6 . . 110.54(18) no
C5 Fe1 C7 . . 131.41(17) no
C5 Fe1 C8 . . 169.48(18) no
C5 Fe1 C9 . . 149.32(17) no
C5 Fe1 C10 . . 117.92(18) no
C6 Fe1 C7 . . 40.49(15) no
C6 Fe1 C8 . . 68.38(15) no
C6 Fe1 C9 . . 68.75(15) no
C6 Fe1 C10 . . 40.60(15) no
C7 Fe1 C8 . . 41.08(15) no
C7 Fe1 C9 . . 69.19(15) no
C7 Fe1 C10 . . 68.60(15) no
C8 Fe1 C9 . . 40.92(15) no
C8 Fe1 C10 . . 68.58(16) no
C9 Fe1 C10 . . 41.01(15) no
Fe1 C1 C2 . . 68.7(2) no
Fe1 C1 C5 . . 70.1(2) no
C2 C1 C5 . . 107.7(3) no
Fe1 C2 C1 . . 70.5(2) no
Fe1 C2 C3 . . 69.9(2) no
C1 C2 C3 . . 108.1(3) no
Fe1 C3 C2 . . 69.6(2) no
Fe1 C3 C4 . . 70.7(2) no
C2 C3 C4 . . 109.0(3) no
Fe1 C4 C3 . . 68.7(2) no
Fe1 C4 C5 . . 70.0(2) no
C3 C4 C5 . . 107.6(3) no
Fe1 C5 C1 . . 69.0(2) no
Fe1 C5 C4 . . 69.5(2) no
C1 C5 C4 . . 107.6(4) no
Fe1 C6 C7 . . 69.6(2) no
Fe1 C6 C10 . . 69.9(2) no
C7 C6 C10 . . 108.8(3) no
Fe1 C7 C6 . . 69.9(2) no
Fe1 C7 C8 . . 69.4(2) no
C6 C7 C8 . . 107.5(3) no
Fe1 C8 C7 . . 69.5(2) no
Fe1 C8 C9 . . 70.1(2) no
C7 C8 C9 . . 108.6(3) no
Fe1 C9 C8 . . 69.0(2) no
Fe1 C9 C10 . . 69.4(2) no
Fe1 C9 C11 . . 124.4(2) no
C8 C9 C10 . . 106.9(3) no
C8 C9 C11 . . 128.3(3) no
C10 C9 C11 . . 124.8(3) no
Fe1 C10 C6 . . 69.5(2) no
Fe1 C10 C9 . . 69.6(2) no
C6 C10 C9 . . 108.1(3) no
C9 C11 C12 . . 120.6(3) no
C9 C11 C16 . . 122.2(3) no
C12 C11 C16 . . 117.2(3) no
C11 C12 C13 . . 122.1(4) no
C12 C13 C14 . . 120.8(4) no
C13 C14 C15 . . 117.5(3) no
C13 C14 C17 . . 122.6(3) no
C15 C14 C17 . . 120.0(3) no
C14 C15 C16 . . 121.7(4) no
C11 C16 C15 . . 120.8(4) no
C14 C17 C17 . 3_556 127.8(4) no
Fe1 C1 H1 . . 126.56 no
C2 C1 H1 . . 126.17 no
C5 C1 H1 . . 126.14 no
Fe1 C2 H2 . . 125.21 no
C1 C2 H2 . . 125.88 no
C3 C2 H2 . . 126.02 no
Fe1 C3 H3 . . 125.95 no
C2 C3 H3 . . 125.46 no
C4 C3 H3 . . 125.51 no
Fe1 C4 H4 . . 126.57 no
C3 C4 H4 . . 126.21 no
C5 C4 H4 . . 126.18 no
Fe1 C5 H5 . . 126.87 no
C1 C5 H5 . . 126.20 no
C4 C5 H5 . . 126.25 no
Fe1 C6 H6 . . 126.56 no
C7 C6 H6 . . 125.52 no
C10 C6 H6 . . 125.63 no
Fe1 C7 H7 . . 126.03 no
C6 C7 H7 . . 126.33 no
C8 C7 H7 . . 126.15 no
Fe1 C8 H8 . . 126.23 no
C7 C8 H8 . . 125.71 no
C9 C8 H8 . . 125.65 no
Fe1 C10 H10 . . 126.52 no
C6 C10 H10 . . 125.94 no
C9 C10 H10 . . 125.96 no
C11 C12 H12 . . 119.00 no
C13 C12 H12 . . 118.93 no
C12 C13 H13 . . 119.63 no
C14 C13 H13 . . 119.62 no
C14 C15 H15 . . 119.21 no
C16 C15 H15 . . 119.12 no
C11 C16 H16 . . 119.58 no
C15 C16 H16 . . 119.65 no
C14 C17 H17 . . 116.06 no
C17 C17 H17 3_556 . 116.15 no

loop_
_geom_bond_atom_site_label_1
_geom_bond_atom_site_label_2
_geom_bond_site_symmetry_2
_geom_bond_distance
_geom_bond_publ_flag
Fe1 C1 . 2.075(4) no
Fe1 C2 . 2.051(4) no
Fe1 C3 . 2.055(4) no
Fe1 C4 . 2.081(4) no
Fe1 C5 . 2.088(4) no
Fe1 C6 . 2.063(4) no
Fe1 C7 . 2.059(4) no
Fe1 C8 . 2.057(4) no
Fe1 C9 . 2.072(4) no
Fe1 C10 . 2.069(4) no
C1 C2 . 1.437(5) yes
C1 C5 . 1.454(6) no
C2 C3 . 1.422(5) no
C3 C4 . 1.434(6) yes
C4 C5 . 1.442(6) no
C6 C7 . 1.426(6) yes
C6 C10 . 1.434(5) yes
C7 C8 . 1.444(5) no
C8 C9 . 1.443(5) yes
C9 C10 . 1.450(5) no
C9 C11 . 1.492(5) yes
C11 C12 . 1.409(5) yes
C11 C16 . 1.407(5) no
C12 C13 . 1.390(5) no
C13 C14 . 1.412(5) yes
C14 C15 . 1.402(6) no
C14 C17 . 1.489(5) yes
C15 C16 . 1.405(5) no
C17 C17 3_556 1.329(6) yes
C1 H1 . 0.9494 no
C2 H2 . 0.9501 no
C3 H3 . 0.9496 no
C4 H4 . 0.9506 no
C5 H5 . 0.9494 no
C6 H6 . 0.9504 no
C7 H7 . 0.9498 no
C8 H8 . 0.9500 no
C10 H10 . 0.9498 no
C12 H12 . 0.9498 no
C13 H13 . 0.9501 no
C15 H15 . 0.9502 no
C16 H16 . 0.9501 no
C17 H17 . 0.9497 no

loop_
_geom_torsion_atom_site_label_1
_geom_torsion_atom_site_label_2
_geom_torsion_atom_site_label_3
_geom_torsion_atom_site_label_4
_geom_torsion_site_symmetry_3
_geom_torsion_site_symmetry_4
_geom_torsion
_geom_torsion_publ_flag
C2 Fe1 C1 C5 . . -119.2(3) no
C3 Fe1 C1 C2 . . 37.9(2) no
C3 Fe1 C1 C5 . . -81.4(3) no
C4 Fe1 C1 C2 . . 81.7(2) no
C4 Fe1 C1 C5 . . -37.5(2) no
C5 Fe1 C1 C2 . . 119.2(3) no
C6 Fe1 C1 C2 . . -151.1(2) no
C6 Fe1 C1 C5 . . 89.6(3) no
C7 Fe1 C1 C2 . . -108.0(2) no
C7 Fe1 C1 C5 . . 132.7(3) no
C8 Fe1 C1 C2 . . -67.0(3) no
C8 Fe1 C1 C5 . . 173.8(2) no
C10 Fe1 C1 C2 . . 172.9(3) no
C10 Fe1 C1 C5 . . 53.6(4) no
C1 Fe1 C2 C3 . . 118.7(3) no
C3 Fe1 C2 C1 . . -118.7(3) no
C4 Fe1 C2 C1 . . -81.4(2) no
C4 Fe1 C2 C3 . . 37.3(2) no
C5 Fe1 C2 C1 . . -37.8(2) no
C5 Fe1 C2 C3 . . 80.9(3) no
C6 Fe1 C2 C1 . . 56.8(4) no
C6 Fe1 C2 C3 . . 175.5(3) no
C7 Fe1 C2 C1 . . 89.1(3) no
C7 Fe1 C2 C3 . . -152.2(2) no
C8 Fe1 C2 C1 . . 132.2(2) no
C8 Fe1 C2 C3 . . -109.1(2) no
C9 Fe1 C2 C1 . . 172.0(2) no
C9 Fe1 C2 C3 . . -69.3(3) no
C1 Fe1 C3 C2 . . -38.1(2) no
C1 Fe1 C3 C4 . . 81.9(2) no
C2 Fe1 C3 C4 . . 120.0(3) no
C4 Fe1 C3 C2 . . -120.0(3) no
C5 Fe1 C3 C2 . . -82.3(3) no
C5 Fe1 C3 C4 . . 37.7(2) no
C7 Fe1 C3 C2 . . 52.3(4) no
C7 Fe1 C3 C4 . . 172.2(3) no
C8 Fe1 C3 C2 . . 86.7(3) no
C8 Fe1 C3 C4 . . -153.3(2) no
C9 Fe1 C3 C2 . . 129.9(2) no
C9 Fe1 C3 C4 . . -110.2(2) no
C10 Fe1 C3 C2 . . 169.0(2) no
C10 Fe1 C3 C4 . . -71.1(3) no
C1 Fe1 C4 C3 . . -81.2(2) no
C1 Fe1 C4 C5 . . 37.9(3) no
C2 Fe1 C4 C3 . . -37.2(2) no
C2 Fe1 C4 C5 . . 81.9(3) no
C3 Fe1 C4 C5 . . 119.1(3) no
C5 Fe1 C4 C3 . . -119.1(3) no
C6 Fe1 C4 C3 . . 170.0(2) no
C6 Fe1 C4 C5 . . -70.9(3) no
C8 Fe1 C4 C3 . . 49.9(4) no
C8 Fe1 C4 C5 . . 169.1(3) no
C9 Fe1 C4 C3 . . 86.1(2) no
C9 Fe1 C4 C5 . . -154.8(3) no
C10 Fe1 C4 C3 . . 130.1(2) no
C10 Fe1 C4 C5 . . -110.8(3) no
C1 Fe1 C5 C4 . . -119.2(3) no
C2 Fe1 C5 C1 . . 37.7(2) no
C2 Fe1 C5 C4 . . -81.5(3) no
C3 Fe1 C5 C1 . . 81.5(2) no
C3 Fe1 C5 C4 . . -37.8(2) no
C4 Fe1 C5 C1 . . 119.2(3) no
C6 Fe1 C5 C1 . . -109.4(2) no
C6 Fe1 C5 C4 . . 131.4(2) no
C7 Fe1 C5 C1 . . -68.2(3) no
C7 Fe1 C5 C4 . . 172.6(2) no
C9 Fe1 C5 C1 . . 167.9(3) no
C9 Fe1 C5 C4 . . 48.7(4) no
C10 Fe1 C5 C1 . . -153.4(2) no
C10 Fe1 C5 C4 . . 87.4(3) no
C1 Fe1 C6 C7 . . 86.1(3) no
C1 Fe1 C6 C10 . . -153.7(2) no
C2 Fe1 C6 C7 . . 47.9(4) no
C2 Fe1 C6 C10 . . 168.1(3) no
C4 Fe1 C6 C7 . . 171.4(2) no
C4 Fe1 C6 C10 . . -68.4(3) no
C5 Fe1 C6 C7 . . 130.5(2) no
C5 Fe1 C6 C10 . . -109.3(3) no
C7 Fe1 C6 C10 . . 120.2(3) no
C8 Fe1 C6 C7 . . -38.3(2) no
C8 Fe1 C6 C10 . . 81.9(2) no
C9 Fe1 C6 C7 . . -82.4(2) no
C9 Fe1 C6 C10 . . 37.8(2) no
C10 Fe1 C6 C7 . . -120.2(3) no
C1 Fe1 C7 C6 . . -111.7(2) no
C1 Fe1 C7 C8 . . 129.6(2) no
C2 Fe1 C7 C6 . . -155.2(2) no
C2 Fe1 C7 C8 . . 86.1(2) no
C3 Fe1 C7 C6 . . 170.1(3) no
C3 Fe1 C7 C8 . . 51.4(4) no
C5 Fe1 C7 C6 . . -71.8(3) no
C5 Fe1 C7 C8 . . 169.5(3) no
C6 Fe1 C7 C8 . . -118.7(3) no
C8 Fe1 C7 C6 . . 118.7(3) no
C9 Fe1 C7 C6 . . 81.3(2) no
C9 Fe1 C7 C8 . . -37.4(2) no
C10 Fe1 C7 C6 . . 37.2(2) no
C10 Fe1 C7 C8 . . -81.5(2) no
C1 Fe1 C8 C7 . . -71.3(3) no
C1 Fe1 C8 C9 . . 168.9(2) no
C2 Fe1 C8 C7 . . -110.2(2) no
C2 Fe1 C8 C9 . . 130.0(2) no
C3 Fe1 C8 C7 . . -152.8(2) no
C3 Fe1 C8 C9 . . 87.4(2) no
C4 Fe1 C8 C7 . . 174.0(3) no
C4 Fe1 C8 C9 . . 54.1(4) no
C6 Fe1 C8 C7 . . 37.8(2) no
C6 Fe1 C8 C9 . . -82.1(2) no
C7 Fe1 C8 C9 . . -119.9(3) no
C9 Fe1 C8 C7 . . 119.9(3) no
C10 Fe1 C8 C7 . . 81.6(2) no
C10 Fe1 C8 C9 . . -38.3(2) no
C2 Fe1 C9 C8 . . -69.2(3) no
C2 Fe1 C9 C10 . . 172.3(2) no
C2 Fe1 C9 C11 . . 53.5(4) no
C3 Fe1 C9 C8 . . -108.7(2) no
C3 Fe1 C9 C10 . . 132.8(2) no
C3 Fe1 C9 C11 . . 14.0(3) no
C4 Fe1 C9 C8 . . -151.4(2) no
C4 Fe1 C9 C10 . . 90.1(2) no
C4 Fe1 C9 C11 . . -28.7(3) no
C5 Fe1 C9 C8 . . 175.8(3) no
C5 Fe1 C9 C10 . . 57.3(4) no
C5 Fe1 C9 C11 . . -61.4(5) no
C6 Fe1 C9 C8 . . 81.1(2) no
C6 Fe1 C9 C10 . . -37.4(2) no
C6 Fe1 C9 C11 . . -156.2(3) no
C7 Fe1 C9 C8 . . 37.6(2) no
C7 Fe1 C9 C10 . . -80.9(2) no
C7 Fe1 C9 C11 . . 160.3(3) no
C8 Fe1 C9 C10 . . -118.5(3) no
C8 Fe1 C9 C11 . . 122.7(4) no
C10 Fe1 C9 C8 . . 118.5(3) no
C10 Fe1 C9 C11 . . -118.8(4) no
C1 Fe1 C10 C6 . . 52.9(4) no
C1 Fe1 C10 C9 . . 172.5(3) no
C3 Fe1 C10 C6 . . 173.6(2) no
C3 Fe1 C10 C9 . . -66.9(3) no
C4 Fe1 C10 C6 . . 132.9(2) no
C4 Fe1 C10 C9 . . -107.5(2) no
C5 Fe1 C10 C6 . . 89.5(3) no
C5 Fe1 C10 C9 . . -150.9(2) no
C6 Fe1 C10 C9 . . 119.5(3) no
C7 Fe1 C10 C6 . . -37.1(2) no
C7 Fe1 C10 C9 . . 82.5(2) no
C8 Fe1 C10 C6 . . -81.3(2) no
C8 Fe1 C10 C9 . . 38.2(2) no
C9 Fe1 C10 C6 . . -119.5(3) no
C5 C1 C2 C3 . . -0.6(5) no
Fe1 C1 C5 C4 . . 59.0(3) no
C5 C1 C2 Fe1 . . 59.4(3) no
C2 C1 C5 C4 . . 0.4(5) no
C2 C1 C5 Fe1 . . -58.6(3) no
Fe1 C1 C2 C3 . . -60.0(3) no
Fe1 C2 C3 C4 . . -59.9(3) no
C1 C2 C3 C4 . . 0.5(5) no
C1 C2 C3 Fe1 . . 60.4(3) no
Fe1 C3 C4 C5 . . -59.5(3) no
C2 C3 C4 Fe1 . . 59.2(3) no
C2 C3 C4 C5 . . -0.3(5) no
Fe1 C4 C5 C1 . . -58.7(3) no
C3 C4 C5 Fe1 . . 58.7(3) no
C3 C4 C5 C1 . . -0.1(5) no
C10 C6 C7 C8 . . 0.4(4) no
Fe1 C6 C10 C9 . . -59.1(3) no
C10 C6 C7 Fe1 . . -59.0(3) no
C7 C6 C10 C9 . . -0.2(4) no
C7 C6 C10 Fe1 . . 58.9(3) no
Fe1 C6 C7 C8 . . 59.4(3) no
Fe1 C7 C8 C9 . . 59.4(3) no
C6 C7 C8 Fe1 . . -59.8(3) no
C6 C7 C8 C9 . . -0.4(4) no
Fe1 C8 C9 C10 . . 59.3(2) no
Fe1 C8 C9 C11 . . -117.9(4) no
C7 C8 C9 Fe1 . . -59.0(3) no
C7 C8 C9 C10 . . 0.2(4) no
C7 C8 C9 C11 . . -176.9(3) no
C8 C9 C10 C6 . . 0.0(4) no
C11 C9 C10 Fe1 . . 118.3(3) no
C11 C9 C10 C6 . . 177.3(3) no
Fe1 C9 C11 C12 . . 78.4(4) no
Fe1 C9 C11 C16 . . -101.3(4) no
C8 C9 C11 C12 . . 167.6(4) no
C8 C9 C11 C16 . . -12.1(6) no
Fe1 C9 C10 C6 . . 59.0(3) no
C8 C9 C10 Fe1 . . -59.0(3) no
C10 C9 C11 C16 . . 171.2(4) no
C10 C9 C11 C12 . . -9.1(6) no
C9 C11 C12 C13 . . -177.7(4) no
C16 C11 C12 C13 . . 2.0(6) no
C12 C11 C16 C15 . . -1.2(5) no
C9 C11 C16 C15 . . 178.4(3) no
C11 C12 C13 C14 . . -0.2(6) no
C12 C13 C14 C17 . . 178.5(4) no
C12 C13 C14 C15 . . -2.3(6) no
C17 C14 C15 C16 . . -177.8(4) no
C13 C14 C17 C17 . 3_556 -0.8(7) no
C13 C14 C15 C16 . . 3.0(6) no
C15 C14 C17 C17 . 3_556 -180.0(4) no
C14 C15 C16 C11 . . -1.3(6) no
C14 C17 C17 C14 3_556 3_556 180.0(4) no
